data_4123742
loop_
_publ_author_name
'Cai, Weizhao'
'G\/ladysiak, Andrzej'
'Anio\/la, Michalina'
'Smith, Vincent J.'
'Barbour, Leonard J.'
'Katrusiak, Andrzej'

_publ_section_title
;
 Giant Negative Area Compressibility Tunable in a Soft Porous Framework
 Material.
;
_journal_issue 29
_journal_name_full 'Journal of the American Chemical Society'
_journal_page_first 9296
_journal_page_last 9301
_journal_paper_doi 10.1021/jacs.5b03280
_journal_volume 137
_journal_year 2015
_chemical_formula_moiety 'C18 H12 N2 O3 Zn, H2 O'
_chemical_formula_sum 'C18 H14 N2 O4 Zn'
_chemical_formula_weight 387.68
_chemical_name_systematic
; 
 ? 
;
_space_group_IT_number 82
_symmetry_cell_setting tetragonal
_symmetry_space_group_name_Hall 'I -4'
_symmetry_space_group_name_H-M 'I -4'
_atom_sites_solution_hydrogens geom
_atom_sites_solution_primary direct
_atom_sites_solution_secondary difmap
_audit_creation_method SHELXL-97
_cell_angle_alpha 90.00
_cell_angle_beta 90.00
_cell_angle_gamma 90.00
_cell_formula_units_Z 8
_cell_length_a 26.423(3)
_cell_length_b 26.423(3)
_cell_length_c 5.0845(13)
_cell_measurement_pressure 460000
_cell_measurement_temperature 296(2)
_cell_volume 3549.9(11)
_computing_cell_refinement 'CrysAlis (Oxford Diffraction, 2010)'
_computing_data_collection 'CrysAlis (Oxford Diffraction, 2010)'
_computing_data_reduction 'CrysAlisRED (Oxford Diffraction, 2010)'
_computing_molecular_graphics 'Mercury (Macrae et al., 2008)'
_computing_publication_material 'SHELXL-97 (Sheldrick, 2008)'
_computing_structure_refinement 'SHELXL-97 (Sheldrick, 2008)'
_computing_structure_solution 'SHELXS-97 (Sheldrick, 2008)'
_diffrn_ambient_temperature 296(2)
_diffrn_measured_fraction_theta_full 0.331
_diffrn_measured_fraction_theta_max 0.331
_diffrn_measurement_device_type 'Oxford Diffraction Xcalibur Eos'
_diffrn_measurement_method
;HP omega scans - for more details see:
A. Budzianowski, A. Katrusiak in High-Pressure Crystallography
(Eds.: A. Katrusiak, P. F. McMillan),
Dordrecht: Kluwer Acad. Publ., 2004 pp.157-168
;
_diffrn_radiation_monochromator graphite
_diffrn_radiation_source 'fine-focus sealed tube'
_diffrn_radiation_type MoK\a
_diffrn_radiation_wavelength 0.71073
_diffrn_reflns_av_R_equivalents 0.0947
_diffrn_reflns_av_sigmaI/netI 0.0884
_diffrn_reflns_limit_h_max 32
_diffrn_reflns_limit_h_min -33
_diffrn_reflns_limit_k_max 6
_diffrn_reflns_limit_k_min -6
_diffrn_reflns_limit_l_max 6
_diffrn_reflns_limit_l_min -6
_diffrn_reflns_number 6036
_diffrn_reflns_theta_full 26.49
_diffrn_reflns_theta_max 26.49
_diffrn_reflns_theta_min 4.08
_exptl_absorpt_coefficient_mu 1.407
_exptl_absorpt_correction_T_max 0.8166
_exptl_absorpt_correction_T_min 0.6168
_exptl_absorpt_correction_type analytical
_exptl_absorpt_process_details
;
Katrusiak, A. (2003). REDSHABS - Program for correcting
reflections intensities for DAC absorption, gasket shadowing
and sample crystal absorption. Adam Mickiewicz University, Pozna\'n.
Katrusiak, A. (2004). Z. Kristallogr. 219, 461-467
;
_exptl_crystal_colour Brown
_exptl_crystal_density_diffrn 1.451
_exptl_crystal_density_method 'not measured'
_exptl_crystal_description Block
_exptl_crystal_F_000 1584
_exptl_crystal_size_max 0.38
_exptl_crystal_size_mid 0.27
_exptl_crystal_size_min 0.15
_refine_diff_density_max 0.191
_refine_diff_density_min -0.199
_refine_diff_density_rms 0.054
_refine_ls_abs_structure_details 'Flack H D (1983), Acta Cryst. A39, 876-881'
_refine_ls_abs_structure_Flack 0.02(6)
_refine_ls_extinction_method none
_refine_ls_goodness_of_fit_ref 1.047
_refine_ls_hydrogen_treatment constr
_refine_ls_matrix_type full
_refine_ls_number_parameters 208
_refine_ls_number_reflns 1232
_refine_ls_number_restraints 314
_refine_ls_restrained_S_all 0.962
_refine_ls_R_factor_all 0.1333
_refine_ls_R_factor_gt 0.0732
_refine_ls_shift/su_max 0.000
_refine_ls_shift/su_mean 0.000
_refine_ls_structure_factor_coef Fsqd
_refine_ls_weighting_details 'calc w=1/[\s^2^(Fo^2^)+(0.1174P)^2^+16.9089P] where P=(Fo^2^+2Fc^2^)/3'
_refine_ls_weighting_scheme calc
_refine_ls_wR_factor_gt 0.1739
_refine_ls_wR_factor_ref 0.2129
_reflns_number_gt 772
_reflns_number_total 1232
_reflns_threshold_expression >2sigma(I)
_cod_data_source_file ja5b03280_si_003.cif
_cod_data_source_block 1H2O_0.46GPa_in_Silicone_Oil
_cod_depositor_comments
;
The following automatic conversions were performed:
'_atom_site_symetry_multiplicity' tag replaced with
'_atom_site_symmetry_multiplicity' tag as specified in the
replacement file
'/usr/data/users/saulius/crontab/automatic-downloads/rss-feeds/ACS/lib/lists/replacement-tags.lst'.

Automatic conversion script
Id: cif_correct_tags 3376 2015-05-07 07:48:27Z andrius 

The following automatic conversions were performed:

'_symmetry_cell_setting' value 'Tetragonal' changed to 'tetragonal'
according to
/usr/data/users/saulius/crontab/automatic-downloads/rss-feeds/ACS/lib/dictionaries/cif_core.dic
dictionary named 'cif_core.dic' version 2.4.2 from 2011-04-26.

Automatic conversion script
Id: cif_fix_values 3271 2015-04-21 07:52:19Z andrius 

 Adding full bibliography for 4123717--4123744.cif.
;
_cod_original_cell_volume 3549.7(10)
_cod_original_sg_symbol_Hall I-4
_cod_original_sg_symbol_H-M I-4
_cod_database_code 4123742

loop_
_symmetry_equiv_pos_as_xyz
'x, y, z'
'-x, -y, z'
'y, -x, -z'
'-y, x, -z'
'x+1/2, y+1/2, z+1/2'
'-x+1/2, -y+1/2, z+1/2'
'y+1/2, -x+1/2, -z+1/2'
'-y+1/2, x+1/2, -z+1/2'

loop_
_atom_site_label
_atom_site_type_symbol
_atom_site_fract_x
_atom_site_fract_y
_atom_site_fract_z
_atom_site_U_iso_or_equiv
_atom_site_adp_type
_atom_site_occupancy
_atom_site_symmetry_multiplicity
_atom_site_calc_flag
_atom_site_refinement_flags
_atom_site_disorder_assembly
_atom_site_disorder_group
Zn1 Zn 0.27328(8) 0.21436(7) 0.8984(4) 0.0588(7) Uani 1 1 d DU . .
O1 O 0.2202(4) 0.2521(4) 1.0707(19) 0.074(3) Uani 1 1 d DU . .
H1A H 0.1993 0.2632 0.9577 0.111 Uiso 1 1 d R . .
N1 N 0.2532(5) 0.1421(5) 0.881(3) 0.064(4) Uani 1 1 d DU . .
C1 C 0.2698(4) 0.1061(4) 1.034(2) 0.063(5) Uani 1 1 d DU . .
H1 H 0.2957 0.1098 1.1563 0.075 Uiso 1 1 calc R . .
N2 N 0.2440(3) 0.0625(5) 0.9896(17) 0.063(4) Uani 1 1 d DU A .
C2 C 0.2148(3) 0.1209(4) 0.7333(16) 0.057(5) Uani 1 1 d DU . .
O2 O 0.2764(6) -0.1659(4) 1.388(3) 0.077(4) Uani 1 1 d U . .
C3 C 0.1848(4) 0.1429(4) 0.5424(19) 0.064(5) Uani 1 1 d DU . .
H3 H 0.1891 0.1768 0.4973 0.077 Uiso 1 1 calc R . .
O3A O 0.3163(12) -0.1250(10) 1.696(5) 0.091(7) Uani 0.57(2) 1 d PU . .
O3B O 0.3427(16) -0.1316(15) 1.534(7) 0.091(7) Uani 0.43(2) 1 d PU . .
C4 C 0.1483(4) 0.1138(4) 0.4197(18) 0.065(4) Uani 1 1 d DU . .
C5 C 0.1180(5) 0.1348(4) 0.227(2) 0.073(5) Uani 1 1 d DU . .
H5 H 0.1227 0.1686 0.1817 0.088 Uiso 1 1 calc R . .
C6 C 0.0807(4) 0.1073(6) 0.098(2) 0.092(6) Uani 1 1 d DU . .
H6 H 0.0607 0.1225 -0.0297 0.110 Uiso 1 1 calc R . .
C7 C 0.0737(4) 0.0567(6) 0.164(2) 0.085(6) Uani 1 1 d DU . .
H7 H 0.0490 0.0375 0.0793 0.102 Uiso 1 1 calc R . .
C8 C 0.1040(4) 0.0354(5) 0.356(2) 0.075(5) Uani 1 1 d DU . .
H8 H 0.0994 0.0016 0.4010 0.089 Uiso 1 1 calc R . .
C9 C 0.1412(3) 0.0632(4) 0.4847(15) 0.055(4) Uani 1 1 d DU . .
C10 C 0.1708(4) 0.0409(5) 0.6767(18) 0.061(4) Uani 1 1 d DU . .
H10 H 0.1668 0.0070 0.7203 0.073 Uiso 1 1 calc R . .
C11 C 0.2065(5) 0.0707(5) 0.802(3) 0.063(5) Uani 1 1 d DU . .
C12 C 0.2576(3) 0.0140(4) 1.106(2) 0.072(3) Uani 1 1 d DU . .
C15 C 0.2837(6) -0.0764(4) 1.333(3) 0.072(3) Uani 1 1 d DU . .
C13A C 0.2791(6) 0.0128(4) 1.354(3) 0.072(3) Uani 0.527(11) 1 d PDU A 1
H13A H 0.2846 0.0430 1.4434 0.086 Uiso 0.527(11) 1 calc PR A 1
C14A C 0.2925(7) -0.0322(5) 1.472(2) 0.072(3) Uani 0.527(11) 1 d PDU A 1
H14A H 0.3069 -0.0329 1.6388 0.086 Uiso 0.527(11) 1 calc PR A 1
C16A C 0.2623(8) -0.0768(4) 1.086(3) 0.072(3) Uani 0.527(11) 1 d PDU A 1
H16A H 0.2565 -0.1070 0.9967 0.086 Uiso 0.527(11) 1 calc PR A 1
C17A C 0.2496(7) -0.0310(5) 0.975(2) 0.072(3) Uani 0.527(11) 1 d PDU A 1
H17A H 0.2353 -0.0303 0.8080 0.086 Uiso 0.527(11) 1 calc PR A 1
C13B C 0.3071(3) 0.0056(5) 1.176(4) 0.072(3) Uani 0.473(11) 1 d PDU A 2
H13B H 0.3312 0.0306 1.1460 0.086 Uiso 0.473(11) 1 calc PR A 2
C14B C 0.3217(4) -0.0403(5) 1.291(4) 0.072(3) Uani 0.473(11) 1 d PDU A 2
H14B H 0.3552 -0.0464 1.3387 0.086 Uiso 0.473(11) 1 calc PR A 2
C16B C 0.2325(6) -0.0710(5) 1.265(4) 0.072(3) Uani 0.473(11) 1 d PDU A 2
H16B H 0.2082 -0.0959 1.2925 0.086 Uiso 0.473(11) 1 calc PR A 2
C17B C 0.2220(4) -0.0238(6) 1.153(4) 0.072(3) Uani 0.473(11) 1 d PDU A 2
H17B H 0.1887 -0.0171 1.1056 0.086 Uiso 0.473(11) 1 calc PR A 2
C18 C 0.2976(10) -0.1266(6) 1.457(4) 0.085(6) Uani 1 1 d DU A .
O1W O 0.3484(15) 0.1048(14) 1.515(6) 0.32(2) Uiso 1 1 d . . .
H1WA H 0.3498 0.1337 1.4449 0.386 Uiso 1 1 d R . .
H1WB H 0.3654 0.0924 1.6400 0.386 Uiso 1 1 d R . .

loop_
_atom_site_aniso_label
_atom_site_aniso_U_11
_atom_site_aniso_U_22
_atom_site_aniso_U_33
_atom_site_aniso_U_23
_atom_site_aniso_U_13
_atom_site_aniso_U_12
Zn1 0.0465(13) 0.0433(11) 0.0867(12) -0.0039(11) -0.0073(12) -0.006(3)
O1 0.062(7) 0.068(7) 0.091(7) -0.001(7) 0.012(7) 0.012(11)
N1 0.048(9) 0.045(5) 0.098(9) 0.004(7) -0.009(8) -0.009(9)
C1 0.047(11) 0.039(6) 0.103(12) -0.020(7) -0.023(8) 0.003(11)
N2 0.051(9) 0.043(5) 0.097(8) 0.003(6) -0.016(6) -0.004(8)
C2 0.052(11) 0.035(7) 0.084(10) -0.007(7) -0.008(8) -0.001(10)
O2 0.096(11) 0.046(5) 0.091(7) -0.001(7) -0.025(9) 0.021(11)
C3 0.072(12) 0.025(7) 0.095(11) 0.003(7) -0.015(8) -0.012(11)
O3A 0.094(13) 0.075(10) 0.104(11) -0.001(10) -0.039(11) 0.017(12)
O3B 0.094(13) 0.075(10) 0.104(11) -0.001(10) -0.039(11) 0.017(12)
C4 0.063(10) 0.040(7) 0.092(10) 0.008(8) -0.021(8) -0.013(12)
C5 0.070(13) 0.050(9) 0.099(12) -0.006(8) -0.017(9) 0.024(14)
C6 0.091(14) 0.092(11) 0.092(11) 0.010(11) -0.039(10) 0.006(16)
C7 0.078(13) 0.064(8) 0.113(12) -0.038(10) -0.034(9) 0.026(14)
C8 0.082(13) 0.044(8) 0.097(12) -0.005(9) -0.027(9) -0.017(13)
C9 0.048(10) 0.031(7) 0.087(10) -0.002(7) -0.008(6) -0.011(11)
C10 0.049(10) 0.040(8) 0.094(11) 0.001(8) -0.007(7) -0.005(11)
C11 0.040(9) 0.052(8) 0.098(12) 0.011(9) -0.013(7) -0.015(11)
C12 0.080(6) 0.048(3) 0.089(6) 0.002(4) -0.021(5) 0.005(7)
C15 0.080(6) 0.048(3) 0.089(6) 0.002(4) -0.021(5) 0.005(7)
C13A 0.080(6) 0.048(3) 0.089(6) 0.002(4) -0.021(5) 0.005(7)
C14A 0.080(6) 0.048(3) 0.089(6) 0.002(4) -0.021(5) 0.005(7)
C16A 0.080(6) 0.048(3) 0.089(6) 0.002(4) -0.021(5) 0.005(7)
C17A 0.080(6) 0.048(3) 0.089(6) 0.002(4) -0.021(5) 0.005(7)
C13B 0.080(6) 0.048(3) 0.089(6) 0.002(4) -0.021(5) 0.005(7)
C14B 0.080(6) 0.048(3) 0.089(6) 0.002(4) -0.021(5) 0.005(7)
C16B 0.080(6) 0.048(3) 0.089(6) 0.002(4) -0.021(5) 0.005(7)
C17B 0.080(6) 0.048(3) 0.089(6) 0.002(4) -0.021(5) 0.005(7)
C18 0.089(13) 0.057(7) 0.109(11) 0.017(9) -0.044(12) -0.001(11)

loop_
_atom_type_symbol
_atom_type_description
_atom_type_scat_dispersion_real
_atom_type_scat_dispersion_imag
_atom_type_scat_source
C C 0.0033 0.0016 'International Tables Vol C Tables 4.2.6.8 and 6.1.1.4'
H H 0.0000 0.0000 'International Tables Vol C Tables 4.2.6.8 and 6.1.1.4'
N N 0.0061 0.0033 'International Tables Vol C Tables 4.2.6.8 and 6.1.1.4'
O O 0.0106 0.0060 'International Tables Vol C Tables 4.2.6.8 and 6.1.1.4'
Zn Zn 0.2839 1.4301 'International Tables Vol C Tables 4.2.6.8 and 6.1.1.4'

loop_
_geom_angle_atom_site_label_1
_geom_angle_atom_site_label_2
_geom_angle_atom_site_label_3
_geom_angle
_geom_angle_site_symmetry_1
_geom_angle_site_symmetry_3
O1 Zn1 O2 110.8(6) 6_554 7_557
O1 Zn1 O1 102.9(3) 6_554 .
O2 Zn1 O1 106.3(5) 7_557 .
O1 Zn1 N1 115.8(5) 6_554 .
O2 Zn1 N1 111.4(7) 7_557 .
O1 Zn1 N1 108.9(5) . .
Zn1 O1 Zn1 125.0(6) 6 .
C1 N1 C2 106.0(11) . .
C1 N1 Zn1 125.8(10) . .
C2 N1 Zn1 127.7(9) . .
N1 C1 N2 110.5(12) . .
C1 N2 C11 109.7(11) . .
C1 N2 C12 123.7(8) . .
C11 N2 C12 126.4(12) . .
C3 C2 N1 129.2(10) . .
C3 C2 C11 119.3(8) . .
N1 C2 C11 111.5(9) . .
C18 O2 Zn1 118.6(10) . 8_547
C2 C3 C4 118.9(5) . .
O3B O3A C18 62(2) . .
O3A O3B C18 67(3) . .
C5 C4 C3 120.1(9) . .
C5 C4 C9 118.4(8) . .
C3 C4 C9 121.4(7) . .
C4 C5 C6 122.3(6) . .
C5 C6 C7 119.2(8) . .
C8 C7 C6 118.8(8) . .
C7 C8 C9 121.7(8) . .
C10 C9 C8 120.4(10) . .
C10 C9 C4 120.1(8) . .
C8 C9 C4 119.5(8) . .
C9 C10 C11 117.9(7) . .
C10 C11 C2 122.2(8) . .
C10 C11 N2 135.3(11) . .
C2 C11 N2 102.2(9) . .
C13B C12 C17A 97.6(8) . .
C13B C12 C13A 51.0(8) . .
C17A C12 C13A 119.1(5) . .
C13B C12 C17B 119.0(5) . .
C17A C12 C17B 50.3(9) . .
C13A C12 C17B 96.1(7) . .
C13B C12 N2 118.9(6) . .
C17A C12 N2 121.4(10) . .
C13A C12 N2 119.5(10) . .
C17B C12 N2 122.2(6) . .
C16A C15 C14A 122.8(7) . .
C16A C15 C14B 99.5(9) . .
C14A C15 C14B 51.9(9) . .
C16A C15 C16B 51.8(9) . .
C14A C15 C16B 101.5(9) . .
C14B C15 C16B 125.9(8) . .
C16A C15 C18 118.2(12) . .
C14A C15 C18 119.0(12) . .
C14B C15 C18 119.0(14) . .
C16B C15 C18 115.1(14) . .
C14A C13A C12 121.4(4) . .
C13A C14A C15 117.5(4) . .
C17A C16A C15 117.7(4) . .
C16A C17A C12 121.5(2) . .
C12 C13B C14B 120.8(4) . .
C13B C14B C15 117.0(5) . .
C17B C16B C15 112.4(5) . .
C12 C17B C16B 125.1(3) . .
O2 C18 O3B 116(2) . .
O2 C18 O3A 117.5(18) . .
O3B C18 O3A 50.2(19) . .
O2 C18 C15 120.7(16) . .
O3B C18 C15 117(3) . .
O3A C18 C15 116.6(19) . .

loop_
_geom_bond_atom_site_label_1
_geom_bond_atom_site_label_2
_geom_bond_distance
_geom_bond_site_symmetry_2
Zn1 O1 1.894(9) 6_554
Zn1 O2 1.956(11) 7_557
Zn1 O1 1.932(8) .
Zn1 N1 1.984(13) .
O1 Zn1 1.894(9) 6
N1 C1 1.3048(10) .
N1 C2 1.381(16) .
C1 N2 1.3579(10) .
N2 C11 1.3901(10) .
N2 C12 1.458(15) .
C2 C3 1.3819(10) .
C2 C11 1.388(7) .
O2 C18 1.23(2) .
O2 Zn1 1.956(11) 8_547
C3 C4 1.382(7) .
O3A O3B 1.09(4) .
O3A C18 1.31(3) .
O3B C18 1.26(4) .
C4 C5 1.3823(10) .
C4 C9 1.391(7) .
C5 C6 1.387(7) .
C6 C7 1.389(7) .
C7 C8 1.386(7) .
C8 C9 1.390(7) .
C9 C10 1.382(7) .
C10 C11 1.386(7) .
C12 C13B 1.3724(10) .
C12 C17A 1.379(7) .
C12 C13A 1.3819(10) .
C12 C17B 1.390(7) .
C15 C16A 1.378(7) .
C15 C14A 1.386(7) .
C15 C14B 1.401(7) .
C15 C16B 1.404(7) .
C15 C18 1.5151(10) .
C13A C14A 1.377(5) .
C16A C17A 1.376(5) .
C13B C14B 1.400(7) .
C16B C17B 1.399(7) .

loop_
_geom_torsion_atom_site_label_1
_geom_torsion_atom_site_label_2
_geom_torsion_atom_site_label_3
_geom_torsion_atom_site_label_4
_geom_torsion
_geom_torsion_site_symmetry_1
_geom_torsion_site_symmetry_4
O1 Zn1 O1 Zn1 -121.6(11) 6_554 6
O2 Zn1 O1 Zn1 -5.1(10) 7_557 6
N1 Zn1 O1 Zn1 115.0(9) . 6
O1 Zn1 N1 C1 142.6(5) 6_554 .
O2 Zn1 N1 C1 14.8(7) 7_557 .
O1 Zn1 N1 C1 -102.1(6) . .
O1 Zn1 N1 C2 -46.9(6) 6_554 .
O2 Zn1 N1 C2 -174.7(5) 7_557 .
O1 Zn1 N1 C2 68.4(6) . .
C2 N1 C1 N2 0.5(14) . .
Zn1 N1 C1 N2 172.7(7) . .
N1 C1 N2 C11 -2.5(9) . .
N1 C1 N2 C12 172.3(7) . .
C1 N1 C2 C3 179.9(3) . .
Zn1 N1 C2 C3 7.9(7) . .
C1 N1 C2 C11 1.6(9) . .
Zn1 N1 C2 C11 -170.4(11) . .
N1 C2 C3 C4 180.0(3) . .
C11 C2 C3 C4 -1.9(11) . .
C2 C3 C4 C5 -179.6(5) . .
C2 C3 C4 C9 0.2(8) . .
C3 C4 C5 C6 -179.8(5) . .
C9 C4 C5 C6 0.4(8) . .
C4 C5 C6 C7 -0.4(9) . .
C5 C6 C7 C8 0.3(8) . .
C6 C7 C8 C9 -0.2(8) . .
C7 C8 C9 C10 179.8(5) . .
C7 C8 C9 C4 0.2(8) . .
C5 C4 C9 C10 -179.9(5) . .
C3 C4 C9 C10 0.3(9) . .
C5 C4 C9 C8 -0.3(8) . .
C3 C4 C9 C8 180.0(5) . .
C8 C9 C10 C11 -178.6(10) . .
C4 C9 C10 C11 1.0(12) . .
C9 C10 C11 C2 -3(2) . .
C9 C10 C11 N2 -176.3(16) . .
C3 C2 C11 C10 3(2) . .
N1 C2 C11 C10 -178.2(12) . .
C3 C2 C11 N2 178.6(7) . .
N1 C2 C11 N2 -3.0(14) . .
C1 N2 C11 C10 177.5(17) . .
C12 N2 C11 C10 3(3) . .
C1 N2 C11 C2 3.2(14) . .
C12 N2 C11 C2 -171.4(7) . .
C1 N2 C12 C13B -26.7(12) . .
C11 N2 C12 C13B 147.3(14) . .
C1 N2 C12 C17A -147.6(10) . .
C11 N2 C12 C17A 26.4(14) . .
C1 N2 C12 C13A 32.4(10) . .
C11 N2 C12 C13A -153.7(14) . .
C1 N2 C12 C17B 152.5(10) . .
C11 N2 C12 C17B -33.6(17) . .
C13B C12 C13A C14A -75.2(5) . .
C17A C12 C13A C14A -0.1(3) . .
C17B C12 C13A C14A 47.4(6) . .
N2 C12 C13A C14A 180.0(3) . .
C12 C13A C14A C15 0.1(3) . .
C16A C15 C14A C13A -0.3(7) . .
C14B C15 C14A C13A 74.8(5) . .
C16B C15 C14A C13A -52.1(8) . .
C18 C15 C14A C13A -179.5(16) . .
C14A C15 C16A C17A 0.5(9) . .
C14B C15 C16A C17A -49.9(9) . .
C16B C15 C16A C17A 78.7(8) . .
C18 C15 C16A C17A 179.7(16) . .
C15 C16A C17A C12 -0.5(9) . .
C13B C12 C17A C16A 49.5(8) . .
C13A C12 C17A C16A 0.3(7) . .
C17B C12 C17A C16A -72.1(7) . .
N2 C12 C17A C16A -179.8(5) . .
C17A C12 C13B C14B -48.3(6) . .
C13A C12 C13B C14B 73.2(5) . .
C17B C12 C13B C14B 0.1(3) . .
N2 C12 C13B C14B 179.3(10) . .
C12 C13B C14B C15 -0.3(3) . .
C16A C15 C14B C13B 50.1(7) . .
C14A C15 C14B C13B -74.4(5) . .
C16B C15 C14B C13B 0.8(7) . .
C18 C15 C14B C13B 180.0(14) . .
C16A C15 C16B C17B -73.1(7) . .
C14A C15 C16B C17B 49.8(8) . .
C14B C15 C16B C17B -1.1(8) . .
C18 C15 C16B C17B 179.7(14) . .
C13B C12 C17B C16B -0.5(7) . .
C17A C12 C17B C16B 74.2(8) . .
C13A C12 C17B C16B -48.9(9) . .
N2 C12 C17B C16B -179.7(11) . .
C15 C16B C17B C12 1.0(8) . .
Zn1 O2 C18 O3B 43(3) 8_547 .
Zn1 O2 C18 O3A -14(3) 8_547 .
Zn1 O2 C18 C15 -167.7(16) 8_547 .
O3A O3B C18 O2 -106(3) . .
O3A O3B C18 C15 103(3) . .
O3B O3A C18 O2 101(4) . .
O3B O3A C18 C15 -104(4) . .
C16A C15 C18 O2 -24(3) . .
C14A C15 C18 O2 156(2) . .
C14B C15 C18 O2 -144(2) . .
C16B C15 C18 O2 35(3) . .
C16A C15 C18 O3B 126(3) . .
C14A C15 C18 O3B -55(3) . .
C14B C15 C18 O3B 5(4) . .
C16B C15 C18 O3B -176(3) . .
C16A C15 C18 O3A -178(2) . .
C14A C15 C18 O3A 2(3) . .
C14B C15 C18 O3A 62(3) . .
C16B C15 C18 O3A -119(3) . .
Zn1 O1 Zn1 O1 -121.6(11) 6 6_554
